data_1512645
loop_
_publ_author_name
'Kari Darling'
'Wayne Ouellette'
'Steven Pellizzeri'
'Tiffany Smith'
'Jose Vargas'
'Steven Tomaszfski'
'Charles J. O-Connor'
'Jon Zubieta'

_publ_section_title
;
 One- and two-dimensional coordination polymers of substituted tetrazoles
 with cadmium(II)
;
_journal_name_full
;
Inorganica Chimica Acta
;
_journal_page_first 417
_journal_page_last 427
_journal_paper_doi 10.1016/j.ica.2012.05.019
_journal_volume 392
_journal_year 2012
_chemical_formula_moiety 'C9 H11 Cd Cl N6 O'
_chemical_formula_sum 'C9 H11 Cd Cl N6 O'
_chemical_formula_weight 367.10
_space_group_IT_number 2
_symmetry_cell_setting triclinic
_symmetry_space_group_name_Hall '-P 1'
_symmetry_space_group_name_H-M 'P -1'
_atom_sites_solution_hydrogens geom
_atom_sites_solution_primary direct
_atom_sites_solution_secondary difmap
_cell_angle_alpha 79.4910(10)
_cell_angle_beta 86.4920(10)
_cell_angle_gamma 75.5240(10)
_cell_formula_units_Z 2
_cell_length_a 6.9200(5)
_cell_length_b 9.7325(7)
_cell_length_c 10.3635(8)
_cell_measurement_reflns_used 1820
_cell_measurement_temperature 98(2)
_cell_measurement_theta_max 28.27
_cell_measurement_theta_min 2.97
_cell_volume 664.39(9)
_computing_cell_refinement 'Bruker SAINT (Bruker, 1998)'
_computing_data_collection 'Bruker SMART (Bruker, 1998)'
_computing_data_reduction 'Bruker SAINT'
_computing_molecular_graphics 'CrystalMaker (Palmer, 2006)'
_computing_publication_material 'Bruker SHELXTL (Sheldrick, 2008)'
_computing_structure_refinement 'SHELXL-97 (Sheldrick, 1997)'
_computing_structure_solution 'SHELXS-97 (Sheldrick, 1990)'
_diffrn_ambient_temperature 98(2)
_diffrn_measured_fraction_theta_full 0.991
_diffrn_measured_fraction_theta_max 0.991
_diffrn_measurement_device_type 'CCD area detector'
_diffrn_measurement_method 'phi and omega scans'
_diffrn_radiation_monochromator graphite
_diffrn_radiation_source 'fine-focus sealed tube'
_diffrn_radiation_type MoK\a
_diffrn_radiation_wavelength 0.71073
_diffrn_reflns_av_R_equivalents 0.0177
_diffrn_reflns_av_sigmaI/netI 0.0271
_diffrn_reflns_limit_h_max 9
_diffrn_reflns_limit_h_min -9
_diffrn_reflns_limit_k_max 12
_diffrn_reflns_limit_k_min -12
_diffrn_reflns_limit_l_max 13
_diffrn_reflns_limit_l_min -13
_diffrn_reflns_number 6574
_diffrn_reflns_theta_full 28.08
_diffrn_reflns_theta_max 28.08
_diffrn_reflns_theta_min 2.70
_exptl_absorpt_coefficient_mu 1.842
_exptl_absorpt_correction_T_max 0.985
_exptl_absorpt_correction_T_min 0.838
_exptl_absorpt_correction_type multi-scan
_exptl_absorpt_process_details 'SADABS (Bruker, 1998)'
_exptl_crystal_colour colorless
_exptl_crystal_density_diffrn 1.835
_exptl_crystal_density_method 'not measured'
_exptl_crystal_description plate
_exptl_crystal_F_000 360
_exptl_crystal_size_max .10
_exptl_crystal_size_mid .08
_exptl_crystal_size_min .06
_refine_diff_density_max 2.203
_refine_diff_density_min -1.932
_refine_diff_density_rms 0.137
_refine_ls_extinction_method none
_refine_ls_goodness_of_fit_ref 1.078
_refine_ls_hydrogen_treatment constr
_refine_ls_matrix_type full
_refine_ls_number_parameters 165
_refine_ls_number_reflns 3201
_refine_ls_number_restraints 0
_refine_ls_restrained_S_all 1.078
_refine_ls_R_factor_all 0.0366
_refine_ls_R_factor_gt 0.0352
_refine_ls_shift/su_max 0.001
_refine_ls_shift/su_mean 0.000
_refine_ls_structure_factor_coef Fsqd
_refine_ls_weighting_details 'calc w=1/[\s^2^(Fo^2^)+(0.0494P)^2^+2.0665P] where P=(Fo^2^+2Fc^2^)/3'
_refine_ls_weighting_scheme calc
_refine_ls_wR_factor_gt 0.0936
_refine_ls_wR_factor_ref 0.0946
_reflns_number_gt 3076
_reflns_number_total 3229
_reflns_threshold_expression >2sigma(I)
_cod_data_source_file ICA-2012-392-417-427-4.cif
_cod_data_source_block p-1
_cod_depositor_comments
;
The following automatic conversions were performed:

'_symmetry_cell_setting' value 'Triclinic' changed to 'triclinic'
according to the built-in table from CIF Core dictionary named
'cif_core.dic' version 2.4.1 from 2010-06-29.

Automatic conversion script
Id: cif_fix_values 1891 2012-01-12 08:04:46Z andrius 
;
_cod_original_cell_volume 664.39(8)
_cod_original_sg_symbol_H-M P-1
_cod_database_code 1512645

loop_
_symmetry_equiv_pos_as_xyz
'x, y, z'
'-x, -y, -z'

loop_
_atom_site_label
_atom_site_type_symbol
_atom_site_fract_x
_atom_site_fract_y
_atom_site_fract_z
_atom_site_U_iso_or_equiv
_atom_site_adp_type
_atom_site_occupancy
_atom_site_symmetry_multiplicity
_atom_site_calc_flag
_atom_site_refinement_flags
Cd1 Cd 0.73191(3) 0.52500(3) 0.63738(2) 0.01701(10) Uani 1 1 d .
Cl1 Cl 0.77965(16) 0.26557(12) 0.74361(11) 0.0334(2) Uani 1 1 d .
O1 O 0.6931(4) 0.7636(3) 0.5432(3) 0.0254(6) Uani 1 1 d .
C1 C 1.1005(5) 0.6068(4) 0.7427(3) 0.0175(6) Uani 1 1 d .
C2 C 0.9494(5) 0.6435(4) 0.8445(3) 0.0189(6) Uani 1 1 d .
C3 C 0.9895(6) 0.7023(5) 0.9492(4) 0.0276(8) Uani 1 1 d .
H3 H 1.1119 0.7240 0.9546 0.033 Uiso 1 1 calc R
C4 C 0.8430(6) 0.7281(5) 1.0462(4) 0.0297(8) Uani 1 1 d .
H4 H 0.8662 0.7666 1.1179 0.036 Uiso 1 1 calc R
C5 C 0.6644(6) 0.6956(5) 1.0339(4) 0.0273(8) Uani 1 1 d .
H5 H 0.5640 0.7123 1.0971 0.033 Uiso 1 1 calc R
C6 C 0.6349(5) 0.6377(4) 0.9264(4) 0.0224(7) Uani 1 1 d .
H6 H 0.5132 0.6157 0.9192 0.027 Uiso 1 1 calc R
C7 C 0.6132(6) 0.8216(4) 0.4371(4) 0.0268(8) Uani 1 1 d .
H7 H 0.5208 0.7806 0.4068 0.032 Uiso 1 1 calc R
C8 C 0.8027(8) 1.0023(5) 0.4035(7) 0.0512(14) Uani 1 1 d .
H8A H 0.8435 0.9580 0.4914 0.077 Uiso 1 1 calc R
H8B H 0.7485 1.1037 0.4003 0.077 Uiso 1 1 calc R
H8C H 0.9159 0.9872 0.3449 0.077 Uiso 1 1 calc R
C9 C 0.5446(10) 1.0071(5) 0.2430(5) 0.0516(14) Uani 1 1 d .
H9A H 0.4525 0.9530 0.2274 0.077 Uiso 1 1 calc R
H9B H 0.6385 1.0103 0.1711 0.077 Uiso 1 1 calc R
H9C H 0.4727 1.1034 0.2508 0.077 Uiso 1 1 calc R
N1 N 1.0700(4) 0.5477(3) 0.6423(3) 0.0177(5) Uani 1 1 d .
N2 N 1.2431(4) 0.5266(3) 0.5763(3) 0.0185(6) Uani 1 1 d .
N3 N 1.3729(4) 0.5719(3) 0.6359(3) 0.0199(6) Uani 1 1 d .
N4 N 1.2858(4) 0.6237(3) 0.7417(3) 0.0213(6) Uani 1 1 d .
N5 N 0.7735(4) 0.6120(3) 0.8321(3) 0.0186(6) Uani 1 1 d .
N6 N 0.6511(6) 0.9382(4) 0.3641(4) 0.0354(8) Uani 1 1 d .

loop_
_atom_site_aniso_label
_atom_site_aniso_U_11
_atom_site_aniso_U_22
_atom_site_aniso_U_33
_atom_site_aniso_U_23
_atom_site_aniso_U_13
_atom_site_aniso_U_12
Cd1 0.01110(13) 0.02399(15) 0.01813(14) -0.00734(9) -0.00026(9) -0.00567(9)
Cl1 0.0343(5) 0.0358(5) 0.0322(5) -0.0054(4) -0.0022(4) -0.0124(4)
O1 0.0237(13) 0.0235(13) 0.0310(14) -0.0046(11) -0.0066(11) -0.0079(10)
C1 0.0125(14) 0.0207(16) 0.0200(16) -0.0041(12) -0.0023(12) -0.0045(12)
C2 0.0137(15) 0.0229(16) 0.0200(16) -0.0061(13) -0.0006(12) -0.0027(12)
C3 0.0186(17) 0.038(2) 0.030(2) -0.0158(17) -0.0015(15) -0.0081(15)
C4 0.0232(18) 0.042(2) 0.0253(19) -0.0158(16) -0.0022(15) -0.0023(16)
C5 0.0193(17) 0.041(2) 0.0208(17) -0.0082(15) -0.0004(14) -0.0035(15)
C6 0.0150(15) 0.0308(18) 0.0204(16) -0.0044(14) 0.0001(13) -0.0040(13)
C7 0.0262(19) 0.0237(18) 0.032(2) -0.0080(15) -0.0020(15) -0.0070(14)
C8 0.042(3) 0.031(2) 0.082(4) -0.004(2) 0.006(3) -0.018(2)
C9 0.083(4) 0.026(2) 0.035(3) 0.0004(18) -0.003(3) 0.001(2)
N1 0.0114(13) 0.0256(14) 0.0181(13) -0.0066(11) 0.0003(10) -0.0064(11)
N2 0.0116(13) 0.0248(14) 0.0206(14) -0.0055(11) -0.0008(10) -0.0057(11)
N3 0.0124(13) 0.0256(15) 0.0237(15) -0.0079(12) 0.0003(11) -0.0061(11)
N4 0.0127(13) 0.0288(16) 0.0249(15) -0.0103(12) 0.0003(11) -0.0058(11)
N5 0.0134(13) 0.0233(14) 0.0190(14) -0.0037(11) -0.0012(11) -0.0040(11)
N6 0.040(2) 0.0228(16) 0.041(2) -0.0020(14) 0.0021(16) -0.0066(15)

loop_
_atom_type_symbol
_atom_type_description
_atom_type_scat_dispersion_real
_atom_type_scat_dispersion_imag
_atom_type_scat_source
C C 0.0033 0.0016 'International Tables Vol C Tables 4.2.6.8 and 6.1.1.4'
H H 0.0000 0.0000 'International Tables Vol C Tables 4.2.6.8 and 6.1.1.4'
N N 0.0061 0.0033 'International Tables Vol C Tables 4.2.6.8 and 6.1.1.4'
O O 0.0106 0.0060 'International Tables Vol C Tables 4.2.6.8 and 6.1.1.4'
Cl Cl 0.1484 0.1585 'International Tables Vol C Tables 4.2.6.8 and 6.1.1.4'
Cd Cd -0.8075 1.2024 'International Tables Vol C Tables 4.2.6.8 and 6.1.1.4'

loop_
_geom_angle_atom_site_label_1
_geom_angle_atom_site_label_2
_geom_angle_atom_site_label_3
_geom_angle
_geom_angle_site_symmetry_1
_geom_angle_site_symmetry_3
O1 Cd1 N2 87.25(10) . 2_766
O1 Cd1 N5 82.85(10) . .
N2 Cd1 N5 164.41(10) 2_766 .
O1 Cd1 N1 79.42(10) . .
N2 Cd1 N1 95.21(10) 2_766 .
N5 Cd1 N1 71.19(10) . .
O1 Cd1 N3 86.59(10) . 1_455
N2 Cd1 N3 91.42(10) 2_766 1_455
N5 Cd1 N3 99.95(10) . 1_455
N1 Cd1 N3 164.18(10) . 1_455
O1 Cd1 Cl1 178.71(7) . .
N2 Cd1 Cl1 93.67(8) 2_766 .
N5 Cd1 Cl1 96.06(8) . .
N1 Cd1 Cl1 99.58(8) . .
N3 Cd1 Cl1 94.30(8) 1_455 .
C7 O1 Cd1 125.6(2) . .
N1 C1 N4 111.9(3) . .
N1 C1 C2 123.5(3) . .
N4 C1 C2 124.5(3) . .
N5 C2 C3 122.5(3) . .
N5 C2 C1 115.9(3) . .
C3 C2 C1 121.5(3) . .
C2 C3 C4 118.7(4) . .
C5 C4 C3 118.8(4) . .
C4 C5 C6 119.2(4) . .
N5 C6 C5 123.0(3) . .
O1 C7 N6 123.9(4) . .
C1 N1 N2 105.0(3) . .
C1 N1 Cd1 112.4(2) . .
N2 N1 Cd1 142.5(2) . .
N3 N2 N1 109.2(3) . .
N3 N2 Cd1 127.3(2) . 2_766
N1 N2 Cd1 121.7(2) . 2_766
N2 N3 N4 109.4(3) . .
N2 N3 Cd1 135.0(2) . 1_655
N4 N3 Cd1 112.9(2) . 1_655
C1 N4 N3 104.5(3) . .
C6 N5 C2 117.7(3) . .
C6 N5 Cd1 125.7(2) . .
C2 N5 Cd1 116.5(2) . .
C7 N6 C9 121.8(4) . .
C7 N6 C8 120.2(4) . .
C9 N6 C8 118.0(4) . .

loop_
_geom_bond_atom_site_label_1
_geom_bond_atom_site_label_2
_geom_bond_distance
_geom_bond_site_symmetry_2
Cd1 O1 2.305(3) .
Cd1 N2 2.345(3) 2_766
Cd1 N5 2.385(3) .
Cd1 N1 2.409(3) .
Cd1 N3 2.411(3) 1_455
Cd1 Cl1 2.5119(11) .
O1 C7 1.236(5) .
C1 N1 1.329(4) .
C1 N4 1.332(4) .
C1 C2 1.466(5) .
C2 N5 1.346(4) .
C2 C3 1.388(5) .
C3 C4 1.393(5) .
C4 C5 1.368(6) .
C5 C6 1.384(5) .
C6 N5 1.338(5) .
C7 N6 1.319(5) .
C8 N6 1.459(7) .
C9 N6 1.458(7) .
N1 N2 1.332(4) .
N2 N3 1.323(4) .
N2 Cd1 2.345(3) 2_766
N3 N4 1.337(4) .
N3 Cd1 2.411(3) 1_655
